data_9012287
loop_
_publ_author_name
'Gross, S. T.'

_publ_section_title
;
 The crystal structure of Pb3O4
;
_journal_name_full 'Journal of the American Chemical Society'
_journal_page_first 1107
_journal_page_last 1110
_journal_paper_doi 10.1021/ja01246a029
_journal_volume 65
_journal_year 1943
_chemical_compound_source Synthetic
_chemical_formula_sum 'O4 Pb3'
_chemical_name_mineral Minium
_space_group_IT_number 117
_symmetry_space_group_name_Hall 'P -4 -2ab'
_symmetry_space_group_name_H-M 'P -4 b 2'
_cell_angle_alpha 90
_cell_angle_beta 90
_cell_angle_gamma 90
_cell_length_a 8.86
_cell_length_b 8.86
_cell_length_c 6.66
_cell_formula_units_Z 4
_cell_volume 522.807
_database_code_amcsd 0014078
_exptl_crystal_density_diffrn 8.710
_cod_original_formula_sum 'Pb3 O4'
_cod_database_code 9012287

loop_
_space_group_symop_operation_xyz
x,y,z
1/2+y,1/2+x,-z
y,-x,-z
1/2+x,1/2-y,z
-x,-y,z
1/2-y,1/2-x,-z
-y,x,-z
1/2-x,1/2+y,z

loop_
_atom_site_label
_atom_site_fract_x
_atom_site_fract_y
_atom_site_fract_z
Pb4+ 0.00000 0.50000 0.00000
Pb2+1 0.00000 0.50000 0.50000
Pb2+2 0.14000 0.16500 0.25000
O1 0.17000 0.33000 0.50000
O2 0.17000 0.33000 0.00000
O3 0.40000 0.10000 0.25000

loop_
_cod_related_entry_id
_cod_related_entry_database
_cod_related_entry_code
1 ChemSpider 26666405
2 AMCSD 0014078
